data_1548780
loop_
_publ_author_name
'Mathieu Pasturel'
'Nabil Nasri'
'Besma Belgacem'
'Thierry Guizouarn'
'Olivier Tougait'
'Rached BEN HASSEN'
'Henri Noel'

_publ_section_title
;
 Magnetic and magnetocaloric properties of the new R3Co4+xAl12-x (R : Tb
 to Er) with the Gd3Ru4Al12 structure-type
;
_journal_name_full Mendeley
_journal_page_first 1
_journal_page_last 2
_journal_paper_doi 10.17632/pjk3gshszy.2
_journal_volume 1
_journal_year 2017
_chemical_compound_source 'synthesis as described'
_chemical_formula_moiety 'Al11.86 Co4.14 Tb3'
_chemical_formula_sum 'Al11.86 Co4.14 Tb3'
_chemical_formula_weight 1040.87
_space_group_IT_number 194
_symmetry_cell_setting hexagonal
_symmetry_Int_Tables_number 194
_symmetry_space_group_name_Hall '-P 6c 2c'
_symmetry_space_group_name_H-M 'P 63/m m c'
_atom_sites_solution_primary direct
_atom_sites_solution_secondary difmap
_cell_angle_alpha 90
_cell_angle_beta 90
_cell_angle_gamma 120
_cell_formula_units_Z 2
_cell_length_a 8.6610(10)
_cell_length_b 8.6610(10)
_cell_length_c 9.2820(10)
_cell_measurement_reflns_used 23808
_cell_measurement_temperature 293(2)
_cell_measurement_theta_max 42.106
_cell_measurement_theta_min 0.998
_cell_measurement_wavelength 0.71073
_cell_volume 602.99(12)
_computing_cell_refinement 'Dirax/lsq (Duisenberg & Schreurs, 1989-2000)'
_computing_data_collection 'Collect (Bruker AXS BV, 1997-2004)'
_computing_data_reduction 'EvalCCD (Duisenberg & Schreurs 1990-2000)'
_computing_molecular_graphics 'Ortep-3 for Windows (Farrugia, 1997)'
_computing_publication_material 'WinGX publication routines (Farrugia, 1999)'
_computing_structure_refinement 'SHELXL-97 (Sheldrick, 1997)'
_computing_structure_solution 'SHELXS-86 (Sheldrick, 1986)'
_diffrn_ambient_temperature 293(2)
_diffrn_detector 'CCD plate'
_diffrn_detector_area_resol_mean 9
_diffrn_measured_fraction_theta_full 0.998
_diffrn_measured_fraction_theta_max 0.998
_diffrn_measurement_device '95mm CCD camera on \k-goniostat'
_diffrn_measurement_device_type KappaCCD
_diffrn_measurement_method CCD
_diffrn_orient_matrix_type 'by Bruker AXS Collect from scalepack cell'
_diffrn_orient_matrix_UB_11 -0.1101034
_diffrn_orient_matrix_UB_12 -0.1188345
_diffrn_orient_matrix_UB_13 0.011583
_diffrn_orient_matrix_UB_21 -0.0672944
_diffrn_orient_matrix_UB_22 0.0600467
_diffrn_orient_matrix_UB_23 0.0314962
_diffrn_orient_matrix_UB_31 -0.0331856
_diffrn_orient_matrix_UB_32 0.0050321
_diffrn_orient_matrix_UB_33 -0.1022986
_diffrn_radiation_monochromator graphite
_diffrn_radiation_probe x-ray
_diffrn_radiation_type MoK\a
_diffrn_radiation_wavelength 0.71073
_diffrn_reflns_av_R_equivalents 0.1086
_diffrn_reflns_av_unetI/netI 0.0354
_diffrn_reflns_limit_h_max 15
_diffrn_reflns_limit_h_min -16
_diffrn_reflns_limit_k_max 16
_diffrn_reflns_limit_k_min -16
_diffrn_reflns_limit_l_max 17
_diffrn_reflns_limit_l_min -17
_diffrn_reflns_number 34585
_diffrn_reflns_theta_full 42
_diffrn_reflns_theta_max 42
_diffrn_reflns_theta_min 4.39
_diffrn_source 'Enraf Nonius FR590'
_exptl_absorpt_coefficient_mu 23.727
_exptl_absorpt_correction_T_max 0.396
_exptl_absorpt_correction_T_min 0.250
_exptl_absorpt_correction_type multi-scan
_exptl_absorpt_process_details
;
(see. Sheldrick, G. M. (2002) SADABS Bruker AXS Inc., Madison, Wisconsin, USA)
;
_exptl_crystal_colour grey
_exptl_crystal_density_diffrn 5.733
_exptl_crystal_density_method 'not measured'
_exptl_crystal_description prism
_exptl_crystal_F_000 922
_exptl_crystal_size_max 0.062
_exptl_crystal_size_mid 0.050
_exptl_crystal_size_min 0.039
_refine_diff_density_max 5.76
_refine_diff_density_min -2.608
_refine_diff_density_rms 0.438
_refine_ls_extinction_coef 0.0031(2)
_refine_ls_extinction_expression Fc^*^=kFc[1+0.001xFc^2^\l^3^/sin(2\q)]^-1/4^
_refine_ls_extinction_method SHELXL
_refine_ls_goodness_of_fit_ref 1.118
_refine_ls_matrix_type full
_refine_ls_number_parameters 28
_refine_ls_number_reflns 837
_refine_ls_number_restraints 0
_refine_ls_restrained_S_all 1.118
_refine_ls_R_factor_all 0.0477
_refine_ls_R_factor_gt 0.0264
_refine_ls_shift/su_max 0
_refine_ls_shift/su_mean 0
_refine_ls_structure_factor_coef Fsqd
_refine_ls_weighting_details 'calc w=1/[\s^2^(Fo^2^)+(0.0263P)^2^+1.1016P] where P=(Fo^2^+2Fc^2^)/3'
_refine_ls_weighting_scheme calc
_refine_ls_wR_factor_gt 0.0522
_refine_ls_wR_factor_ref 0.0561
_reflns_number_gt 632
_reflns_number_total 837
_reflns_threshold_expression >2sigma(I)
_cod_data_source_file Tb3Co4Al12_archive.cif
_cod_data_source_block tb3co4al12_sad
_cod_original_sg_symbol_H-M P63/mmc
_cod_database_code 1548780

loop_
_symmetry_equiv_pos_as_xyz
'x, y, z'
'-x, -y, z+1/2'
'-y, x-y, z'
'-x+y, -x, z'
'x-y, x, z+1/2'
'y, -x+y, z+1/2'
'x-y, -y, -z'
'-x, -x+y, -z'
'y, x, -z'
'-y, -x, -z+1/2'
'x, x-y, -z+1/2'
'-x+y, y, -z+1/2'
'-x, -y, -z'
'x, y, -z-1/2'
'y, -x+y, -z'
'x-y, x, -z'
'-x+y, -x, -z-1/2'
'-y, x-y, -z-1/2'
'-x+y, y, z'
'x, x-y, z'
'-y, -x, z'
'y, x, z-1/2'
'-x, -x+y, z-1/2'
'x-y, -y, z-1/2'

loop_
_atom_site_label
_atom_site_type_symbol
_atom_site_fract_x
_atom_site_fract_y
_atom_site_fract_z
_atom_site_U_iso_or_equiv
_atom_site_adp_type
_atom_site_occupancy
_atom_site_symmetry_multiplicity
_atom_site_calc_flag
_atom_site_refinement_flags
_atom_site_disorder_assembly
_atom_site_disorder_group
Tb1 Tb 0.193265(17) 0.38653(3) 0.25 0.00754(7) Uani 1 4 d S . .
Co1 Co 0.5 0 0 0.00633(13) Uani 1 4 d S . .
Co2 Co 0 0 0 0.0062(2) Uani 1 12 d S . .
Al4 Al 0 0 0.25 0.0074(7) Uani 0.862(12) 12 d SP . .
Co4 Co 0 0 0.25 0.0074(7) Uani 0.138(12) 12 d SP . .
Al3 Al 0.3333 0.6667 0.0152(2) 0.0079(3) Uani 1 6 d S . .
Al2 Al 0.56102(11) 0.1220(2) 0.25 0.0060(3) Uani 1 4 d S . .
Al1 Al 0.16218(8) 0.32436(17) 0.57677(13) 0.0076(2) Uani 1 2 d S . .

loop_
_atom_site_aniso_label
_atom_site_aniso_U_11
_atom_site_aniso_U_22
_atom_site_aniso_U_33
_atom_site_aniso_U_23
_atom_site_aniso_U_13
_atom_site_aniso_U_12
Tb1 0.00733(9) 0.00895(12) 0.00687(11) 0 0 0.00447(6)
Co1 0.0067(2) 0.0058(3) 0.0062(3) -0.0013(2) -0.00066(12) 0.00292(13)
Co2 0.0065(3) 0.0065(3) 0.0056(5) 0 0 0.00326(15)
Al4 0.0086(8) 0.0086(8) 0.0050(11) 0 0 0.0043(4)
Co4 0.0086(8) 0.0086(8) 0.0050(11) 0 0 0.0043(4)
Al3 0.0063(5) 0.0063(5) 0.0111(9) 0 0 0.0031(2)
Al2 0.0060(5) 0.0092(7) 0.0039(6) 0 0 0.0046(4)
Al1 0.0078(4) 0.0065(5) 0.0082(5) -0.0006(4) -0.0003(2) 0.0033(2)

loop_
_atom_type_symbol
_atom_type_description
_atom_type_scat_dispersion_real
_atom_type_scat_dispersion_imag
_atom_type_scat_source
Al Al 0.0645 0.0514 'International Tables Vol C Tables 4.2.6.8 and 6.1.1.4'
Co Co 0.3494 0.9721 'International Tables Vol C Tables 4.2.6.8 and 6.1.1.4'
Tb Tb -0.1723 4.1537 'International Tables Vol C Tables 4.2.6.8 and 6.1.1.4'

loop_
_exptl_crystal_face_index_h
_exptl_crystal_face_index_k
_exptl_crystal_face_index_l
_exptl_crystal_face_perp_dist
13 -9 14 0.023
-4 2 1 0.011
1 0 -12 0.039
4 -2 -1 0.042
-3 2 0 0.015
-3 -4 0 0.021
17 -18 0 0.024
3 1 0 0.029
-1 2 0 0.017

loop_
_geom_angle_atom_site_label_1
_geom_angle_atom_site_label_2
_geom_angle_atom_site_label_3
_geom_angle
_geom_angle_site_symmetry_1
_geom_angle_site_symmetry_3
Al4 Tb1 Al2 97.57(2) . 3
Al4 Tb1 Al2 97.57(2) . 4_665
Al2 Tb1 Al2 164.85(4) 3 4_665
Al4 Tb1 Al3 133.95(3) . 14_556
Al2 Tb1 Al3 84.751(15) 3 14_556
Al2 Tb1 Al3 84.751(14) 4_665 14_556
Al4 Tb1 Al3 133.95(3) . .
Al2 Tb1 Al3 84.751(15) 3 .
Al2 Tb1 Al3 84.751(15) 4_665 .
Al3 Tb1 Al3 92.10(6) 14_556 .
Al4 Tb1 Al1 81.26(2) . 14_556
Al2 Tb1 Al1 91.148(4) 3 14_556
Al2 Tb1 Al1 91.148(4) 4_665 14_556
Al3 Tb1 Al1 144.79(4) 14_556 14_556
Al3 Tb1 Al1 52.69(4) . 14_556
Al4 Tb1 Al1 81.26(2) . .
Al2 Tb1 Al1 91.148(4) 3 .
Al2 Tb1 Al1 91.148(4) 4_665 .
Al3 Tb1 Al1 52.69(4) 14_556 .
Al3 Tb1 Al1 144.79(4) . .
Al1 Tb1 Al1 162.52(5) 14_556 .
Al4 Tb1 Al1 57.59(2) . 5_554
Al2 Tb1 Al1 53.52(3) 3 5_554
Al2 Tb1 Al1 137.38(3) 4_665 5_554
Al3 Tb1 Al1 137.79(2) 14_556 5_554
Al3 Tb1 Al1 90.19(3) . 5_554
Al1 Tb1 Al1 54.01(3) 14_556 5_554
Al1 Tb1 Al1 115.13(2) . 5_554
Al4 Tb1 Al1 57.59(2) . 16_556
Al2 Tb1 Al1 53.52(3) 3 16_556
Al2 Tb1 Al1 137.38(3) 4_665 16_556
Al3 Tb1 Al1 90.19(3) 14_556 16_556
Al3 Tb1 Al1 137.79(2) . 16_556
Al1 Tb1 Al1 115.13(2) 14_556 16_556
Al1 Tb1 Al1 54.01(3) . 16_556
Al1 Tb1 Al1 61.61(4) 5_554 16_556
Al4 Tb1 Al1 57.59(2) . 6_554
Al2 Tb1 Al1 137.38(3) 3 6_554
Al2 Tb1 Al1 53.52(3) 4_665 6_554
Al3 Tb1 Al1 137.79(2) 14_556 6_554
Al3 Tb1 Al1 90.19(3) . 6_554
Al1 Tb1 Al1 54.01(3) 14_556 6_554
Al1 Tb1 Al1 115.13(2) . 6_554
Al1 Tb1 Al1 84.31(5) 5_554 6_554
Al1 Tb1 Al1 115.18(4) 16_556 6_554
Al4 Tb1 Al1 57.59(2) . 15_556
Al2 Tb1 Al1 137.38(3) 3 15_556
Al2 Tb1 Al1 53.52(3) 4_665 15_556
Al3 Tb1 Al1 90.19(3) 14_556 15_556
Al3 Tb1 Al1 137.79(2) . 15_556
Al1 Tb1 Al1 115.13(2) 14_556 15_556
Al1 Tb1 Al1 54.01(3) . 15_556
Al1 Tb1 Al1 115.18(4) 5_554 15_556
Al1 Tb1 Al1 84.31(5) 16_556 15_556
Al1 Tb1 Al1 61.61(4) 6_554 15_556
Al2 Co1 Al2 180 . 13_655
Al2 Co1 Al3 71.70(6) . 13_665
Al2 Co1 Al3 108.30(6) 13_655 13_665
Al2 Co1 Al3 108.30(6) . 1_545
Al2 Co1 Al3 71.70(6) 13_655 1_545
Al3 Co1 Al3 180 13_665 1_545
Al2 Co1 Al1 114.92(3) . 17_556
Al2 Co1 Al1 65.08(3) 13_655 17_556
Al3 Co1 Al1 116.49(3) 13_665 17_556
Al3 Co1 Al1 63.51(3) 1_545 17_556
Al2 Co1 Al1 65.08(3) . 5_654
Al2 Co1 Al1 114.92(3) 13_655 5_654
Al3 Co1 Al1 63.51(3) 13_665 5_654
Al3 Co1 Al1 116.49(3) 1_545 5_654
Al1 Co1 Al1 180.00(7) 17_556 5_654
Al2 Co1 Al1 114.92(3) . 18_656
Al2 Co1 Al1 65.08(3) 13_655 18_656
Al3 Co1 Al1 116.49(3) 13_665 18_656
Al3 Co1 Al1 63.51(3) 1_545 18_656
Al1 Co1 Al1 115.25(5) 17_556 18_656
Al1 Co1 Al1 64.75(5) 5_654 18_656
Al2 Co1 Al1 65.08(3) . 6_554
Al2 Co1 Al1 114.92(3) 13_655 6_554
Al3 Co1 Al1 63.51(3) 13_665 6_554
Al3 Co1 Al1 116.49(3) 1_545 6_554
Al1 Co1 Al1 64.75(5) 17_556 6_554
Al1 Co1 Al1 115.25(5) 5_654 6_554
Al1 Co1 Al1 180.00(6) 18_656 6_554
Al2 Co1 Tb1 60.33(3) . 4
Al2 Co1 Tb1 119.67(3) 13_655 4
Al3 Co1 Tb1 118.70(4) 13_665 4
Al3 Co1 Tb1 61.30(4) 1_545 4
Al1 Co1 Tb1 61.29(3) 17_556 4
Al1 Co1 Tb1 118.71(3) 5_654 4
Al1 Co1 Tb1 117.07(2) 18_656 4
Al1 Co1 Tb1 62.93(2) 6_554 4
Al2 Co1 Tb1 119.67(3) . 16_655
Al2 Co1 Tb1 60.33(3) 13_655 16_655
Al3 Co1 Tb1 61.30(4) 13_665 16_655
Al3 Co1 Tb1 118.70(4) 1_545 16_655
Al1 Co1 Tb1 118.71(3) 17_556 16_655
Al1 Co1 Tb1 61.29(3) 5_654 16_655
Al1 Co1 Tb1 62.93(2) 18_656 16_655
Al1 Co1 Tb1 117.07(2) 6_554 16_655
Tb1 Co1 Tb1 180 4 16_655
Al2 Co1 Tb1 60.33(3) . 3_655
Al2 Co1 Tb1 119.67(3) 13_655 3_655
Al3 Co1 Tb1 118.70(4) 13_665 3_655
Al3 Co1 Tb1 61.30(4) 1_545 3_655
Al1 Co1 Tb1 117.07(2) 17_556 3_655
Al1 Co1 Tb1 62.93(2) 5_654 3_655
Al1 Co1 Tb1 61.29(3) 18_656 3_655
Al1 Co1 Tb1 118.71(3) 6_554 3_655
Tb1 Co1 Tb1 67.254(10) 4 3_655
Tb1 Co1 Tb1 112.746(10) 16_655 3_655
Al2 Co1 Tb1 119.67(3) . 15
Al2 Co1 Tb1 60.33(3) 13_655 15
Al3 Co1 Tb1 61.30(4) 13_665 15
Al3 Co1 Tb1 118.70(4) 1_545 15
Al1 Co1 Tb1 62.93(2) 17_556 15
Al1 Co1 Tb1 117.07(2) 5_654 15
Al1 Co1 Tb1 118.71(3) 18_656 15
Al1 Co1 Tb1 61.29(3) 6_554 15
Tb1 Co1 Tb1 112.746(10) 4 15
Tb1 Co1 Tb1 67.254(10) 16_655 15
Tb1 Co1 Tb1 180 3_655 15
Co4 Co2 Al4 180 13 .
Co4 Co2 Al4 0 13 13
Al4 Co2 Al4 180 . 13
Co4 Co2 Al1 73.67(3) 13 18_556
Al4 Co2 Al1 106.33(3) . 18_556
Al4 Co2 Al1 73.67(3) 13 18_556
Co4 Co2 Al1 106.33(3) 13 6_554
Al4 Co2 Al1 73.67(3) . 6_554
Al4 Co2 Al1 106.33(3) 13 6_554
Al1 Co2 Al1 180.00(5) 18_556 6_554
Co4 Co2 Al1 106.33(3) 13 2_554
Al4 Co2 Al1 73.67(3) . 2_554
Al4 Co2 Al1 106.33(3) 13 2_554
Al1 Co2 Al1 67.57(2) 18_556 2_554
Al1 Co2 Al1 112.43(2) 6_554 2_554
Co4 Co2 Al1 73.67(3) 13 14_556
Al4 Co2 Al1 106.33(3) . 14_556
Al4 Co2 Al1 73.67(3) 13 14_556
Al1 Co2 Al1 112.43(2) 18_556 14_556
Al1 Co2 Al1 67.57(2) 6_554 14_556
Al1 Co2 Al1 180.00(5) 2_554 14_556
Co4 Co2 Al1 106.33(3) 13 5_554
Al4 Co2 Al1 73.67(3) . 5_554
Al4 Co2 Al1 106.33(3) 13 5_554
Al1 Co2 Al1 67.57(2) 18_556 5_554
Al1 Co2 Al1 112.43(2) 6_554 5_554
Al1 Co2 Al1 112.43(2) 2_554 5_554
Al1 Co2 Al1 67.57(2) 14_556 5_554
Co4 Co2 Al1 73.67(3) 13 17_556
Al4 Co2 Al1 106.33(3) . 17_556
Al4 Co2 Al1 73.67(3) 13 17_556
Al1 Co2 Al1 112.43(2) 18_556 17_556
Al1 Co2 Al1 67.57(2) 6_554 17_556
Al1 Co2 Al1 67.57(2) 2_554 17_556
Al1 Co2 Al1 112.43(2) 14_556 17_556
Al1 Co2 Al1 180.00(5) 5_554 17_556
Co2 Al4 Co2 180 2 .
Co2 Al4 Tb1 90 2 .
Co2 Al4 Tb1 90 . .
Co2 Al4 Tb1 90 2 3
Co2 Al4 Tb1 90 . 3
Tb1 Al4 Tb1 120 . 3
Co2 Al4 Tb1 90 2 4
Co2 Al4 Tb1 90 . 4
Tb1 Al4 Tb1 120 . 4
Tb1 Al4 Tb1 120 3 4
Co2 Al4 Al1 56.54(2) 2 15_556
Co2 Al4 Al1 123.46(2) . 15_556
Tb1 Al4 Al1 65.346(7) . 15_556
Tb1 Al4 Al1 146.54(2) 3 15_556
Tb1 Al4 Al1 65.346(7) 4 15_556
Co2 Al4 Al1 123.46(2) 2 2_554
Co2 Al4 Al1 56.54(2) . 2_554
Tb1 Al4 Al1 146.54(2) . 2_554
Tb1 Al4 Al1 65.346(7) 3 2_554
Tb1 Al4 Al1 65.346(7) 4 2_554
Al1 Al4 Al1 130.693(15) 15_556 2_554
Co2 Al4 Al1 123.46(2) 2 6_554
Co2 Al4 Al1 56.54(2) . 6_554
Tb1 Al4 Al1 65.346(7) . 6_554
Tb1 Al4 Al1 146.54(2) 3 6_554
Tb1 Al4 Al1 65.346(7) 4 6_554
Al1 Al4 Al1 66.92(5) 15_556 6_554
Al1 Al4 Al1 92.52(3) 2_554 6_554
Co2 Al4 Al1 56.54(2) 2 13_556
Co2 Al4 Al1 123.46(2) . 13_556
Tb1 Al4 Al1 146.54(2) . 13_556
Tb1 Al4 Al1 65.346(7) 3 13_556
Tb1 Al4 Al1 65.346(7) 4 13_556
Al1 Al4 Al1 92.52(3) 15_556 13_556
Al1 Al4 Al1 66.92(5) 2_554 13_556
Al1 Al4 Al1 130.693(15) 6_554 13_556
Co2 Al4 Al1 56.54(2) 2 16_556
Co2 Al4 Al1 123.46(2) . 16_556
Tb1 Al4 Al1 65.346(7) . 16_556
Tb1 Al4 Al1 65.346(7) 3 16_556
Tb1 Al4 Al1 146.54(2) 4 16_556
Al1 Al4 Al1 92.52(3) 15_556 16_556
Al1 Al4 Al1 130.693(15) 2_554 16_556
Al1 Al4 Al1 130.693(15) 6_554 16_556
Al1 Al4 Al1 92.52(3) 13_556 16_556
Co2 Al4 Al1 123.46(2) 2 5_554
Co2 Al4 Al1 56.54(2) . 5_554
Tb1 Al4 Al1 65.346(7) . 5_554
Tb1 Al4 Al1 65.346(7) 3 5_554
Tb1 Al4 Al1 146.54(2) 4 5_554
Al1 Al4 Al1 130.693(15) 15_556 5_554
Al1 Al4 Al1 92.52(3) 2_554 5_554
Al1 Al4 Al1 92.52(3) 6_554 5_554
Al1 Al4 Al1 130.693(15) 13_556 5_554
Al1 Al4 Al1 66.92(5) 16_556 5_554
Co1 Al3 Co1 119.686(10) 3 1_565
Co1 Al3 Co1 119.686(10) 3 4_665
Co1 Al3 Co1 119.686(10) 1_565 4_665
Co1 Al3 Al1 60.563(12) 3 17_566
Co1 Al3 Al1 60.563(12) 1_565 17_566
Co1 Al3 Al1 158.39(10) 4_665 17_566
Co1 Al3 Al1 60.563(12) 3 14_556
Co1 Al3 Al1 158.39(10) 1_565 14_556
Co1 Al3 Al1 60.563(12) 4_665 14_556
Al1 Al3 Al1 110.53(5) 17_566 14_556
Co1 Al3 Al1 158.39(10) 3 18_666
Co1 Al3 Al1 60.563(12) 1_565 18_666
Co1 Al3 Al1 60.563(12) 4_665 18_666
Al1 Al3 Al1 110.53(5) 17_566 18_666
Al1 Al3 Al1 110.53(5) 14_556 18_666
Co1 Al3 Al2 54.00(4) 3 15_565
Co1 Al3 Al2 102.88(6) 1_565 15_565
Co1 Al3 Al2 102.88(6) 4_665 15_565
Al1 Al3 Al2 58.53(4) 17_566 15_565
Al1 Al3 Al2 58.53(4) 14_556 15_565
Al1 Al3 Al2 104.39(8) 18_666 15_565
Co1 Al3 Al2 102.88(6) 3 13_665
Co1 Al3 Al2 54.00(4) 1_565 13_665
Co1 Al3 Al2 102.88(6) 4_665 13_665
Al1 Al3 Al2 58.53(4) 17_566 13_665
Al1 Al3 Al2 104.39(8) 14_556 13_665
Al1 Al3 Al2 58.53(4) 18_666 13_665
Al2 Al3 Al2 55.92(6) 15_565 13_665
Co1 Al3 Al2 102.88(6) 3 16
Co1 Al3 Al2 102.88(6) 1_565 16
Co1 Al3 Al2 54.00(4) 4_665 16
Al1 Al3 Al2 104.39(8) 17_566 16
Al1 Al3 Al2 58.53(4) 14_556 16
Al1 Al3 Al2 58.53(4) 18_666 16
Al2 Al3 Al2 55.92(6) 15_565 16
Al2 Al3 Al2 55.92(6) 13_665 16
Co1 Al3 Tb1 72.18(3) 3 4_565
Co1 Al3 Tb1 72.18(3) 1_565 4_565
Co1 Al3 Tb1 137.18(8) 4_665 4_565
Al1 Al3 Tb1 64.44(3) 17_566 4_565
Al1 Al3 Tb1 123.81(4) 14_556 4_565
Al1 Al3 Tb1 123.81(4) 18_666 4_565
Al2 Al3 Tb1 114.67(2) 15_565 4_565
Al2 Al3 Tb1 114.67(2) 13_665 4_565
Al2 Al3 Tb1 168.82(6) 16 4_565
Co1 Al3 Tb1 137.18(8) 3 3_665
Co1 Al3 Tb1 72.18(3) 1_565 3_665
Co1 Al3 Tb1 72.18(3) 4_665 3_665
Al1 Al3 Tb1 123.81(4) 17_566 3_665
Al1 Al3 Tb1 123.81(4) 14_556 3_665
Al1 Al3 Tb1 64.44(3) 18_666 3_665
Al2 Al3 Tb1 168.82(6) 15_565 3_665
Al2 Al3 Tb1 114.67(2) 13_665 3_665
Al2 Al3 Tb1 114.67(2) 16 3_665
Tb1 Al3 Tb1 73.89(5) 4_565 3_665
Co1 Al3 Tb1 72.18(3) 3 .
Co1 Al3 Tb1 137.18(8) 1_565 .
Co1 Al3 Tb1 72.18(3) 4_665 .
Al1 Al3 Tb1 123.81(4) 17_566 .
Al1 Al3 Tb1 64.44(3) 14_556 .
Al1 Al3 Tb1 123.81(4) 18_666 .
Al2 Al3 Tb1 114.67(2) 15_565 .
Al2 Al3 Tb1 168.82(6) 13_665 .
Al2 Al3 Tb1 114.67(2) 16 .
Tb1 Al3 Tb1 73.89(5) 4_565 .
Tb1 Al3 Tb1 73.89(5) 3_665 .
Co1 Al2 Co1 136.94(7) . 2_655
Co1 Al2 Al2 108.53(3) . 3_655
Co1 Al2 Al2 108.53(3) 2_655 3_655
Co1 Al2 Al2 108.53(3) . 4_665
Co1 Al2 Al2 108.53(3) 2_655 4_665
Al2 Al2 Al2 60 3_655 4_665
Co1 Al2 Al1 125.58(3) . 16_656
Co1 Al2 Al1 59.88(2) 2_655 16_656
Al2 Al2 Al1 60.19(3) 3_655 16_656
Al2 Al2 Al1 107.96(4) 4_665 16_656
Co1 Al2 Al1 59.88(2) . 5_654
Co1 Al2 Al1 125.58(3) 2_655 5_654
Al2 Al2 Al1 60.19(3) 3_655 5_654
Al2 Al2 Al1 107.96(4) 4_665 5_654
Al1 Al2 Al1 71.25(5) 16_656 5_654
Co1 Al2 Al1 59.88(2) . 6_554
Co1 Al2 Al1 125.58(3) 2_655 6_554
Al2 Al2 Al1 107.96(4) 3_655 6_554
Al2 Al2 Al1 60.19(3) 4_665 6_554
Al1 Al2 Al1 167.48(7) 16_656 6_554
Al1 Al2 Al1 107.32(5) 5_654 6_554
Co1 Al2 Al1 125.58(3) . 15_556
Co1 Al2 Al1 59.88(2) 2_655 15_556
Al2 Al2 Al1 107.96(4) 3_655 15_556
Al2 Al2 Al1 60.19(3) 4_665 15_556
Al1 Al2 Al1 107.32(5) 16_656 15_556
Al1 Al2 Al1 167.48(7) 5_654 15_556
Al1 Al2 Al1 71.25(5) 6_554 15_556
Co1 Al2 Al3 168.75(7) . 2_665
Co1 Al2 Al3 54.30(3) 2_655 2_665
Al2 Al2 Al3 62.04(3) 3_655 2_665
Al2 Al2 Al3 62.04(3) 4_665 2_665
Al1 Al2 Al3 56.72(3) 16_656 2_665
Al1 Al2 Al3 115.51(4) 5_654 2_665
Al1 Al2 Al3 115.51(4) 6_554 2_665
Al1 Al2 Al3 56.72(3) 15_556 2_665
Co1 Al2 Al3 54.30(3) . 13_665
Co1 Al2 Al3 168.75(7) 2_655 13_665
Al2 Al2 Al3 62.04(3) 3_655 13_665
Al2 Al2 Al3 62.04(3) 4_665 13_665
Al1 Al2 Al3 115.51(4) 16_656 13_665
Al1 Al2 Al3 56.72(3) 5_654 13_665
Al1 Al2 Al3 56.72(3) 6_554 13_665
Al1 Al2 Al3 115.51(4) 15_556 13_665
Al3 Al2 Al3 114.45(7) 2_665 13_665
Co1 Al2 Tb1 73.09(3) . 4
Co1 Al2 Tb1 73.09(3) 2_655 4
Al2 Al2 Tb1 172.43(2) 3_655 4
Al2 Al2 Tb1 112.43(2) 4_665 4
Al1 Al2 Tb1 125.28(5) 16_656 4
Al1 Al2 Tb1 125.28(5) 5_654 4
Al1 Al2 Tb1 66.12(3) 6_554 4
Al1 Al2 Tb1 66.12(3) 15_556 4
Al3 Al2 Tb1 115.41(2) 2_665 4
Al3 Al2 Tb1 115.41(2) 13_665 4
Co1 Al2 Tb1 73.09(3) . 3_655
Co1 Al2 Tb1 73.09(3) 2_655 3_655
Al2 Al2 Tb1 112.43(2) 3_655 3_655
Al2 Al2 Tb1 172.43(2) 4_665 3_655
Al1 Al2 Tb1 66.12(3) 16_656 3_655
Al1 Al2 Tb1 66.12(3) 5_654 3_655
Al1 Al2 Tb1 125.28(5) 6_554 3_655
Al1 Al2 Tb1 125.28(5) 15_556 3_655
Al3 Al2 Tb1 115.41(2) 2_665 3_655
Al3 Al2 Tb1 115.41(2) 13_665 3_655
Tb1 Al2 Tb1 75.15(4) 4 3_655
Co2 Al1 Co1 113.84(3) 2 5
Co2 Al1 Co1 113.84(3) 2 6_565
Co1 Al1 Co1 110.65(4) 5 6_565
Co2 Al1 Al3 145.29(7) 2 14_556
Co1 Al1 Al3 55.93(2) 5 14_556
Co1 Al1 Al3 55.93(2) 6_565 14_556
Co2 Al1 Al2 141.34(5) 2 15_566
Co1 Al1 Al2 104.17(5) 5 15_566
Co1 Al1 Al2 55.04(2) 6_565 15_566
Al3 Al1 Al2 64.76(5) 14_556 15_566
Co2 Al1 Al2 141.34(4) 2 16_556
Co1 Al1 Al2 55.04(3) 5 16_556
Co1 Al1 Al2 104.17(5) 6_565 16_556
Al3 Al1 Al2 64.76(5) 14_556 16_556
Al2 Al1 Al2 59.63(7) 15_566 16_556
Co2 Al1 Al1 56.213(12) 2 16_556
Co1 Al1 Al1 133.92(7) 5 16_556
Co1 Al1 Al1 57.62(3) 6_565 16_556
Al3 Al1 Al1 104.47(5) 14_556 16_556
Al2 Al1 Al1 101.56(4) 15_566 16_556
Al2 Al1 Al1 160.63(4) 16_556 16_556
Co2 Al1 Al1 56.213(12) 2 15_556
Co1 Al1 Al1 57.62(3) 5 15_556
Co1 Al1 Al1 133.92(7) 6_565 15_556
Al3 Al1 Al1 104.47(5) 14_556 15_556
Al2 Al1 Al1 160.63(4) 15_566 15_556
Al2 Al1 Al1 101.56(4) 16_556 15_556
Al1 Al1 Al1 96.70(6) 16_556 15_556
Co2 Al1 Al4 49.79(2) 2 13_556
Co1 Al1 Al4 124.52(2) 5 13_556
Co1 Al1 Al4 124.52(2) 6_565 13_556
Al3 Al1 Al4 164.93(6) 14_556 13_556
Al2 Al1 Al4 102.44(4) 15_566 13_556
Al2 Al1 Al4 102.44(4) 16_556 13_556
Al1 Al1 Al4 85.34(2) 16_556 13_556
Al1 Al1 Al4 85.34(2) 15_556 13_556
Co2 Al1 Co4 49.79(2) 2 13_556
Co1 Al1 Co4 124.52(2) 5 13_556
Co1 Al1 Co4 124.52(2) 6_565 13_556
Al3 Al1 Co4 164.93(6) 14_556 13_556
Al2 Al1 Co4 102.44(4) 15_566 13_556
Al2 Al1 Co4 102.44(4) 16_556 13_556
Al1 Al1 Co4 85.34(2) 16_556 13_556
Al1 Al1 Co4 85.34(2) 15_556 13_556
Al4 Al1 Co4 0 13_556 13_556
Co2 Al1 Tb1 82.41(3) 2 .
Co1 Al1 Tb1 69.91(3) 5 .
Co1 Al1 Tb1 69.91(3) 6_565 .
Al3 Al1 Tb1 62.87(5) 14_556 .
Al2 Al1 Tb1 118.55(4) 15_566 .
Al2 Al1 Tb1 118.55(4) 16_556 .
Al1 Al1 Tb1 64.28(4) 16_556 .
Al1 Al1 Tb1 64.28(4) 15_556 .
Al4 Al1 Tb1 132.20(4) 13_556 .
Co4 Al1 Tb1 132.20(4) 13_556 .
Co2 Al1 Tb1 80.99(3) 2 15_556
Co1 Al1 Tb1 68.753(8) 5 15_556
Co1 Al1 Tb1 162.38(5) 6_565 15_556
Al3 Al1 Tb1 117.31(3) 14_556 15_556
Al2 Al1 Tb1 107.50(4) 15_566 15_556
Al2 Al1 Tb1 60.36(4) 16_556 15_556
Al1 Al1 Tb1 136.17(3) 16_556 15_556
Al1 Al1 Tb1 61.72(3) 15_556 15_556
Al4 Al1 Tb1 57.07(2) 13_556 15_556
Co4 Al1 Tb1 57.07(2) 13_556 15_556
Tb1 Al1 Tb1 123.63(2) . 15_556

loop_
_geom_bond_atom_site_label_1
_geom_bond_atom_site_label_2
_geom_bond_distance
_geom_bond_site_symmetry_2
Tb1 Al4 2.8992(4) .
Tb1 Al2 2.9841(14) 3
Tb1 Al2 2.9841(14) 4_665
Tb1 Al3 3.0275(16) 14_556
Tb1 Al3 3.0275(16) .
Tb1 Al1 3.0688(12) 14_556
Tb1 Al1 3.0688(12) .
Tb1 Al1 3.1395(8) 5_554
Tb1 Al1 3.1395(8) 16_556
Tb1 Al1 3.1395(8) 6_554
Tb1 Al1 3.1395(8) 15_556
Co1 Al2 2.4945(7) .
Co1 Al2 2.4945(7) 13_655
Co1 Al3 2.5042(3) 13_665
Co1 Al3 2.5042(3) 1_545
Co1 Al1 2.6328(8) 17_556
Co1 Al1 2.6328(8) 5_654
Co1 Al1 2.6328(8) 18_656
Co1 Al1 2.6328(8) 6_554
Co1 Tb1 3.2859(3) 4
Co1 Tb1 3.2859(3) 16_655
Co1 Tb1 3.2859(3) 3_655
Co1 Tb1 3.2859(3) 15
Co2 Co4 2.3205(3) 13
Co2 Al4 2.3205(3) .
Co2 Al4 2.3205(3) 13
Co2 Al1 2.5351(13) 18_556
Co2 Al1 2.5351(13) 6_554
Co2 Al1 2.5351(13) 2_554
Co2 Al1 2.5351(13) 14_556
Co2 Al1 2.5351(13) 5_554
Co2 Al1 2.5351(13) 17_556
Al4 Co2 2.3205(3) 2
Al4 Tb1 2.8992(4) 3
Al4 Tb1 2.8992(4) 4
Al4 Al1 2.9162(13) 15_556
Al4 Al1 2.9162(13) 2_554
Al4 Al1 2.9162(13) 6_554
Al4 Al1 2.9162(13) 13_556
Al4 Al1 2.9162(13) 16_556
Al4 Al1 2.9162(13) 5_554
Al3 Co1 2.5042(3) 3
Al3 Co1 2.5042(3) 1_565
Al3 Co1 2.5042(3) 4_665
Al3 Al1 2.7057(15) 17_566
Al3 Al1 2.7057(15) 14_556
Al3 Al1 2.7057(15) 18_666
Al3 Al2 2.927(2) 15_565
Al3 Al2 2.927(2) 13_665
Al3 Al2 2.927(2) 16
Al3 Tb1 3.0275(16) 4_565
Al3 Tb1 3.0275(16) 3_665
Al2 Co1 2.4945(7) 2_655
Al2 Al2 2.745(3) 3_655
Al2 Al2 2.745(3) 4_665
Al2 Al1 2.7604(11) 16_656
Al2 Al1 2.7604(11) 5_654
Al2 Al1 2.7604(11) 6_554
Al2 Al1 2.7604(11) 15_556
Al2 Al3 2.927(2) 2_665
Al2 Al3 2.927(2) 13_665
Al2 Tb1 2.9841(14) 4
Al2 Tb1 2.9841(14) 3_655
Al1 Co2 2.5351(13) 2
Al1 Co1 2.6328(8) 5
Al1 Co1 2.6328(8) 6_565
Al1 Al3 2.7057(15) 14_556
Al1 Al2 2.7604(11) 15_566
Al1 Al2 2.7604(11) 16_556
Al1 Al1 2.8196(16) 16_556
Al1 Al1 2.8196(16) 15_556
Al1 Al4 2.9162(13) 13_556
Al1 Co4 2.9162(13) 13_556
Al1 Tb1 3.1395(8) 15_556
